data_2242979
loop_
_publ_author_name
'VanderWeide, Andrew I.'
'Staples, Richard J.'
'Biros, Shannon M.'

_publ_section_title
;
 Crystal structures of two bis-carbamoylmethylphosphine oxide (CMPO)
 compounds
;
_journal_coeditor_code PK2617
_journal_issue 7
_journal_name_full 'Acta Crystallographica Section E'
_journal_page_first 991
_journal_page_last 996
_journal_paper_doi 10.1107/S205698901900820X
_journal_volume 75
_journal_year 2019
_chemical_formula_iupac 'C36 H34 N2 O4 P2'
_chemical_formula_moiety 'C36 H34 N2 O4 P2'
_chemical_formula_sum 'C36 H34 N2 O4 P2'
_chemical_formula_weight 620.59
_chemical_name_systematic
'{[(3-{[2-(Diphenylphosphinoyl)ethanamido]methyl}benzyl)carbamoyl]methyl}diphenylphosphine oxide'
_space_group_crystal_system monoclinic
_space_group_IT_number 15
_space_group_name_Hall '-C 2yc'
_space_group_name_H-M_alt 'C 1 2/c 1'
_symmetry_space_group_name_Hall '-C 2yc'
_symmetry_space_group_name_H-M 'C 1 2/c 1'
_atom_sites_solution_hydrogens mixed
_atom_sites_solution_primary direct
_audit_creation_method
;
Olex2 1.2
(compiled May 18 2018 14:05:52 for OlexSys, GUI svn.r5506)
;
_cell_angle_alpha 90
_cell_angle_beta 90.217(2)
_cell_angle_gamma 90
_cell_formula_units_Z 4
_cell_length_a 13.0352(2)
_cell_length_b 14.1348(4)
_cell_length_c 17.0471(4)
_cell_measurement_reflns_used 7639
_cell_measurement_temperature 173(2)
_cell_measurement_theta_max 71.899
_cell_measurement_theta_min 4.615
_cell_volume 3140.90(13)
_computing_cell_refinement
;
SAINT (Bruker, 2013)
;
_computing_data_collection
;
APEX2 (Bruker, 2013)
;
_computing_data_reduction
;
SAINT (Bruker, 2013)
;
_computing_molecular_graphics
;
<i>OLEX2</i> (Dolomanov <i>et al.</i>,  2009; Bourhis <i>et al.</i>,
2015)
;
_computing_publication_material
;
<i>CrystalMaker</i> (Palmer, 2007)
;
_computing_structure_refinement
;
ShelXL (Sheldrick, 2015)
;
_computing_structure_solution
;
ShelXS (Sheldrick, 2008)
;
_diffrn_ambient_temperature 173.01
_diffrn_measured_fraction_theta_full 0.989
_diffrn_measured_fraction_theta_max 0.978
_diffrn_measurement_device_type 'Bruker APEXII CCD'
_diffrn_measurement_method '\f and \w scans'
_diffrn_radiation_type CuK\a
_diffrn_radiation_wavelength 1.54178
_diffrn_reflns_av_R_equivalents 0.0500
_diffrn_reflns_av_unetI/netI 0.0302
_diffrn_reflns_limit_h_max 16
_diffrn_reflns_limit_h_min -16
_diffrn_reflns_limit_k_max 16
_diffrn_reflns_limit_k_min -17
_diffrn_reflns_limit_l_max 20
_diffrn_reflns_limit_l_min -21
_diffrn_reflns_number 16825
_diffrn_reflns_theta_full 67.679
_diffrn_reflns_theta_max 72.068
_diffrn_reflns_theta_min 4.614
_diffrn_standards_number 0
_exptl_absorpt_coefficient_mu 1.602
_exptl_absorpt_correction_T_max 0.7535
_exptl_absorpt_correction_T_min 0.6168
_exptl_absorpt_correction_type multi-scan
_exptl_absorpt_process_details
;
(SADABS; Bruker, 2013)
;
_exptl_crystal_colour colourless
_exptl_crystal_density_diffrn 1.312
_exptl_crystal_description needle
_exptl_crystal_F_000 1304
_exptl_crystal_size_max 0.38
_exptl_crystal_size_mid 0.108
_exptl_crystal_size_min 0.084
_refine_diff_density_max 0.334
_refine_diff_density_min -0.268
_refine_ls_extinction_method none
_refine_ls_goodness_of_fit_ref 1.026
_refine_ls_hydrogen_treatment mixed
_refine_ls_matrix_type full
_refine_ls_number_parameters 204
_refine_ls_number_reflns 3022
_refine_ls_number_restraints 0
_refine_ls_restrained_S_all 1.026
_refine_ls_R_factor_all 0.0508
_refine_ls_R_factor_gt 0.0412
_refine_ls_shift/su_max 0.001
_refine_ls_shift/su_mean 0.000
_refine_ls_structure_factor_coef Fsqd
_refine_ls_weighting_details 'w=1/[\s^2^(Fo^2^)+(0.0710P)^2^+1.6884P] where P=(Fo^2^+2Fc^2^)/3'
_refine_ls_weighting_scheme calc
_refine_ls_wR_factor_gt 0.1098
_refine_ls_wR_factor_ref 0.1166
_reflns_number_gt 2543
_reflns_number_total 3022
_reflns_threshold_expression 'I > 2\s(I)'
_cod_data_source_file pk2617sup1.cif
_cod_data_source_block I
_cod_database_code 2242979
_shelx_space_group_comment
;
The symmetry employed for this shelxl refinement is uniquely defined
by the following loop, which should always be used as a source of
symmetry information in preference to the above space-group names.
They are only intended as comments.
;
_shelx_estimated_absorpt_t_min 0.581
_shelx_estimated_absorpt_t_max 0.877

loop_
_space_group_symop_operation_xyz
'x, y, z'
'-x, y, -z+1/2'
'x+1/2, y+1/2, z'
'-x+1/2, y+1/2, -z+1/2'
'-x, -y, -z'
'x, -y, z-1/2'
'-x+1/2, -y+1/2, -z'
'x+1/2, -y+1/2, z-1/2'

loop_
_atom_site_type_symbol
_atom_site_label
_atom_site_fract_x
_atom_site_fract_y
_atom_site_fract_z
_atom_site_U_iso_or_equiv
_atom_site_adp_type
_atom_site_calc_flag
_atom_site_occupancy
P P1 0.61558(3) 0.01942(3) 0.65310(2) 0.02456(15) Uani d 1
O O1 0.51178(11) 0.16409(10) 0.52941(8) 0.0387(4) Uani d 1
O O2 0.63820(10) 0.08953(9) 0.71622(8) 0.0319(3) Uani d 1
N N1 0.40562(13) 0.18290(11) 0.63349(10) 0.0304(4) Uani d 1
H H1 0.3839(17) 0.1569(16) 0.6753(14) 0.031(6) Uiso d 1
C C1 0.46922(13) 0.13271(13) 0.58793(10) 0.0279(4) Uani d 1
C C2 0.48641(14) 0.03112(13) 0.61386(10) 0.0279(4) Uani d 1
H H2A 0.477236 -0.012087 0.568671 0.033 Uiso calc 1
H H2B 0.435750 0.013809 0.654532 0.033 Uiso calc 1
C C3 0.39481(17) 0.28492(14) 0.62513(12) 0.0367(5) Uani d 1
H H3A 0.321015 0.301452 0.625674 0.044 Uiso calc 1
H H3B 0.422971 0.304441 0.573764 0.044 Uiso calc 1
C C4 0.44947(14) 0.33936(13) 0.68985(12) 0.0323(4) Uani d 1
C C5 0.44880(15) 0.43806(14) 0.69115(14) 0.0388(5) Uani d 1
H H5 0.413150 0.472302 0.651594 0.047 Uiso calc 1
C C6 0.500000 0.4858(2) 0.750000 0.0418(7) Uani d 1
H H6 0.500001 0.553010 0.750000 0.050 Uiso calc 1
C C7 0.500000 0.29186(19) 0.750000 0.0337(6) Uani d 1
H H7 0.500000 0.224650 0.750000 0.040 Uiso calc 1
C C8 0.70406(14) 0.03028(13) 0.57209(10) 0.0282(4) Uani d 1
C C9 0.75675(18) 0.11496(16) 0.56285(13) 0.0430(5) Uani d 1
H H9 0.745261 0.165338 0.598650 0.052 Uiso calc 1
C C10 0.8259(2) 0.12686(19) 0.50205(16) 0.0560(7) Uani d 1
H H10 0.862193 0.184740 0.496512 0.067 Uiso calc 1
C C11 0.84148(19) 0.0541(2) 0.44976(15) 0.0575(7) Uani d 1
H H11 0.888183 0.062054 0.407633 0.069 Uiso calc 1
C C12 0.78956(18) -0.03057(19) 0.45821(14) 0.0495(6) Uani d 1
H H12 0.800717 -0.080434 0.421862 0.059 Uiso calc 1
C C13 0.72129(15) -0.04301(15) 0.51949(12) 0.0355(4) Uani d 1
H H13 0.686365 -0.101540 0.525499 0.043 Uiso calc 1
C C14 0.62569(14) -0.10082(13) 0.68680(11) 0.0278(4) Uani d 1
C C15 0.57441(16) -0.17625(14) 0.65110(12) 0.0342(4) Uani d 1
H H15 0.527354 -0.164934 0.609453 0.041 Uiso calc 1
C C16 0.59268(17) -0.26772(15) 0.67688(13) 0.0407(5) Uani d 1
H H16 0.557730 -0.319191 0.652892 0.049 Uiso calc 1
C C17 0.66130(17) -0.28459(16) 0.73716(16) 0.0472(6) Uani d 1
H H17 0.674521 -0.347566 0.753841 0.057 Uiso calc 1
C C18 0.71074(17) -0.20969(18) 0.77322(15) 0.0481(6) Uani d 1
H H18 0.757181 -0.221448 0.815181 0.058 Uiso calc 1
C C19 0.69321(15) -0.11785(15) 0.74878(12) 0.0359(4) Uani d 1
H H19 0.726984 -0.066640 0.774090 0.043 Uiso calc 1

loop_
_atom_site_aniso_label
_atom_site_aniso_U_11
_atom_site_aniso_U_22
_atom_site_aniso_U_33
_atom_site_aniso_U_12
_atom_site_aniso_U_13
_atom_site_aniso_U_23
P1 0.0270(2) 0.0245(2) 0.0222(2) 0.00211(17) 0.00302(17) -0.00095(16)
O1 0.0434(8) 0.0417(8) 0.0310(7) 0.0046(6) 0.0073(6) 0.0093(6)
O2 0.0351(7) 0.0325(7) 0.0281(6) 0.0011(6) 0.0016(5) -0.0055(5)
N1 0.0345(8) 0.0285(8) 0.0283(8) 0.0040(7) 0.0030(7) 0.0035(6)
C1 0.0282(9) 0.0317(10) 0.0238(9) 0.0006(7) -0.0023(7) 0.0012(7)
C2 0.0294(9) 0.0291(9) 0.0251(8) 0.0009(7) 0.0022(7) -0.0011(7)
C3 0.0426(11) 0.0291(10) 0.0385(11) 0.0092(8) 0.0008(9) 0.0063(8)
C4 0.0296(9) 0.0283(9) 0.0392(10) 0.0032(7) 0.0094(8) 0.0039(8)
C5 0.0317(10) 0.0297(10) 0.0549(13) 0.0048(8) 0.0128(9) 0.0078(9)
C6 0.0384(15) 0.0224(13) 0.065(2) 0.000 0.0157(14) 0.000
C7 0.0376(14) 0.0230(12) 0.0406(15) 0.000 0.0051(12) 0.000
C8 0.0262(8) 0.0327(9) 0.0256(8) 0.0033(7) 0.0025(7) 0.0008(7)
C9 0.0521(13) 0.0356(11) 0.0415(12) -0.0065(10) 0.0124(10) -0.0018(9)
C10 0.0556(14) 0.0547(15) 0.0577(15) -0.0170(12) 0.0174(12) 0.0078(12)
C11 0.0456(13) 0.0782(18) 0.0488(14) -0.0083(13) 0.0236(11) 0.0011(13)
C12 0.0458(13) 0.0615(15) 0.0414(12) 0.0029(11) 0.0146(10) -0.0137(11)
C13 0.0328(10) 0.0391(11) 0.0346(10) -0.0002(8) 0.0049(8) -0.0050(8)
C14 0.0293(9) 0.0271(9) 0.0269(8) 0.0046(7) 0.0069(7) 0.0024(7)
C15 0.0392(10) 0.0327(10) 0.0308(9) 0.0015(8) 0.0041(8) 0.0007(8)
C16 0.0451(11) 0.0284(10) 0.0487(12) -0.0008(9) 0.0110(10) 0.0017(9)
C17 0.0375(11) 0.0345(11) 0.0698(16) 0.0057(9) 0.0081(11) 0.0192(11)
C18 0.0340(11) 0.0506(13) 0.0595(14) 0.0032(10) -0.0052(10) 0.0233(12)
C19 0.0299(9) 0.0381(11) 0.0398(11) -0.0002(8) -0.0003(8) 0.0062(9)

loop_
_atom_type_symbol
_atom_type_description
_atom_type_scat_dispersion_real
_atom_type_scat_dispersion_imag
_atom_type_scat_source
C C 0.0181 0.0091 'International Tables Vol C Tables 4.2.6.8 and 6.1.1.4'
H H 0.0000 0.0000 'International Tables Vol C Tables 4.2.6.8 and 6.1.1.4'
N N 0.0311 0.0180 'International Tables Vol C Tables 4.2.6.8 and 6.1.1.4'
O O 0.0492 0.0322 'International Tables Vol C Tables 4.2.6.8 and 6.1.1.4'
P P 0.2955 0.4335 'International Tables Vol C Tables 4.2.6.8 and 6.1.1.4'

loop_
_geom_angle_atom_site_label_1
_geom_angle_atom_site_label_2
_geom_angle_atom_site_label_3
_geom_angle_site_symmetry_1
_geom_angle_site_symmetry_3
_geom_angle
O2 P1 C2 . . 112.68(8)
O2 P1 C8 . . 111.68(8)
O2 P1 C14 . . 112.54(8)
C8 P1 C2 . . 107.69(8)
C14 P1 C2 . . 105.68(9)
C14 P1 C8 . . 106.13(8)
C1 N1 H1 . . 117.7(15)
C1 N1 C3 . . 121.81(17)
C3 N1 H1 . . 118.5(15)
O1 C1 N1 . . 124.21(18)
O1 C1 C2 . . 120.80(17)
N1 C1 C2 . . 114.98(15)
P1 C2 H2A . . 109.8
P1 C2 H2B . . 109.8
C1 C2 P1 . . 109.19(12)
C1 C2 H2A . . 109.8
C1 C2 H2B . . 109.8
H2A C2 H2B . . 108.3
N1 C3 H3A . . 109.1
N1 C3 H3B . . 109.1
N1 C3 C4 . . 112.67(16)
H3A C3 H3B . . 107.8
C4 C3 H3A . . 109.1
C4 C3 H3B . . 109.1
C5 C4 C3 . . 120.98(19)
C7 C4 C3 . . 120.69(18)
C7 C4 C5 . . 118.3(2)
C4 C5 H5 . . 120.1
C6 C5 C4 . . 119.8(2)
C6 C5 H5 . . 120.1
C5 C6 C5 . 2_656 121.4(3)
C5 C6 H6 2_656 . 119.3
C5 C6 H6 . . 119.3
C4 C7 C4 . 2_656 122.2(3)
C4 C7 H7 . . 118.9
C4 C7 H7 2_656 . 118.9
C9 C8 P1 . . 118.45(15)
C13 C8 P1 . . 122.32(15)
C13 C8 C9 . . 119.22(18)
C8 C9 H9 . . 119.6
C10 C9 C8 . . 120.8(2)
C10 C9 H9 . . 119.6
C9 C10 H10 . . 120.3
C11 C10 C9 . . 119.4(2)
C11 C10 H10 . . 120.3
C10 C11 H11 . . 119.8
C10 C11 C12 . . 120.4(2)
C12 C11 H11 . . 119.8
C11 C12 H12 . . 119.9
C11 C12 C13 . . 120.3(2)
C13 C12 H12 . . 119.9
C8 C13 H13 . . 120.1
C12 C13 C8 . . 119.9(2)
C12 C13 H13 . . 120.1
C15 C14 P1 . . 123.20(15)
C19 C14 P1 . . 116.79(15)
C19 C14 C15 . . 119.90(18)
C14 C15 H15 . . 120.2
C16 C15 C14 . . 119.5(2)
C16 C15 H15 . . 120.2
C15 C16 H16 . . 119.8
C17 C16 C15 . . 120.5(2)
C17 C16 H16 . . 119.8
C16 C17 H17 . . 120.1
C16 C17 C18 . . 119.9(2)
C18 C17 H17 . . 120.1
C17 C18 H18 . . 119.7
C19 C18 C17 . . 120.6(2)
C19 C18 H18 . . 119.7
C14 C19 H19 . . 120.2
C18 C19 C14 . . 119.6(2)
C18 C19 H19 . . 120.2

loop_
_geom_bond_atom_site_label_1
_geom_bond_atom_site_label_2
_geom_bond_distance
P1 O2 1.4915(13)
P1 C2 1.8169(19)
P1 C8 1.8091(18)
P1 C14 1.7988(18)
O1 C1 1.226(2)
N1 H1 0.85(2)
N1 C1 1.341(2)
N1 C3 1.456(2)
C1 C2 1.519(3)
C2 H2A 0.9900
C2 H2B 0.9900
C3 H3A 0.9900
C3 H3B 0.9900
C3 C4 1.520(3)
C4 C5 1.395(3)
C4 C7 1.390(2)
C5 H5 0.9500
C5 C6 1.379(3)
C6 H6 0.9500
C7 H7 0.9500
C8 C9 1.389(3)
C8 C13 1.389(3)
C9 H9 0.9500
C9 C10 1.386(3)
C10 H10 0.9500
C10 C11 1.377(4)
C11 H11 0.9500
C11 C12 1.382(4)
C12 H12 0.9500
C12 C13 1.386(3)
C13 H13 0.9500
C14 C15 1.397(3)
C14 C19 1.393(3)
C15 H15 0.9500
C15 C16 1.386(3)
C16 H16 0.9500
C16 C17 1.381(3)
C17 H17 0.9500
C17 C18 1.382(4)
C18 H18 0.9500
C18 C19 1.382(3)
C19 H19 0.9500

loop_
_geom_hbond_atom_site_label_D
_geom_hbond_atom_site_label_H
_geom_hbond_atom_site_label_A
_geom_hbond_site_symmetry_A
_geom_hbond_distance_DH
_geom_hbond_distance_HA
_geom_hbond_distance_DA
_geom_hbond_angle_DHA
_geom_hbond_publ_flag
N1 H1 O2 2_656 0.85(2) 2.10(2) 2.940(2) 168(2) yes
C3 H3A Cg 3_455 0.99 2.76 3.622(2) 146 yes

_cod_database_fobs_code 2242979
